data_4038764
loop_
_publ_author_name
'Wang, Shifang'
'Liu, Xiaowei'
'Zhu, Dongsheng'
'Wang, Mang'

_publ_section_title
;
 Copper-Catalyzed Ring-Opening Defluorinative Alkylation of
 Siloxydifluorocyclopropanes: Synthesis of \g-Fluoro-\d-Ketoesters and
 \g,\d-Diketonitriles.
;
_journal_issue 19
_journal_name_full 'The Journal of organic chemistry'
_journal_page_first 12408
_journal_page_last 12417
_journal_paper_doi 10.1021/acs.joc.0c01643
_journal_volume 85
_journal_year 2020
_chemical_formula_moiety 'C19 H17 N O2'
_chemical_formula_sum 'C19 H17 N O2'
_chemical_formula_weight 291.33
_space_group_crystal_system monoclinic
_space_group_IT_number 14
_space_group_name_Hall '-P 2yn'
_space_group_name_H-M_alt 'P 1 21/n 1'
_atom_sites_solution_hydrogens geom
_atom_sites_solution_primary dual
_audit_creation_date 2019-11-30
_audit_creation_method
;
Olex2 1.3
(compiled 2019.09.11 svn.r3662 for OlexSys, GUI svn.r5938)
;
_cell_angle_alpha 90
_cell_angle_beta 104.342(11)
_cell_angle_gamma 90
_cell_formula_units_Z 4
_cell_length_a 5.9420(6)
_cell_length_b 26.684(3)
_cell_length_c 9.9612(11)
_cell_measurement_reflns_used 2164
_cell_measurement_temperature 293(2)
_cell_measurement_theta_max 24.4170
_cell_measurement_theta_min 4.2050
_cell_volume 1530.2(3)
_computing_molecular_graphics 'Olex2 1.3 (Dolomanov et al., 2009)'
_computing_publication_material 'Olex2 1.3 (Dolomanov et al., 2009)'
_computing_structure_refinement 'ShelXL 2018/1 (Sheldrick, 2015)'
_computing_structure_solution 'SHELXT 2014/5 (Sheldrick, 2014)'
_diffrn_ambient_temperature 293(2)
_diffrn_measured_fraction_theta_full 0.998
_diffrn_measured_fraction_theta_max 0.887
_diffrn_measurement_device_type 'multiwire proportional'
_diffrn_measurement_method 'phi and omega scans'
_diffrn_radiation_monochromator graphite
_diffrn_radiation_type MoK\a
_diffrn_radiation_wavelength 0.71073
_diffrn_reflns_av_R_equivalents 0.0298
_diffrn_reflns_av_unetI/netI 0.0420
_diffrn_reflns_Laue_measured_fraction_full 0.998
_diffrn_reflns_Laue_measured_fraction_max 0.887
_diffrn_reflns_limit_h_max 8
_diffrn_reflns_limit_h_min -7
_diffrn_reflns_limit_k_max 33
_diffrn_reflns_limit_k_min -36
_diffrn_reflns_limit_l_max 13
_diffrn_reflns_limit_l_min -11
_diffrn_reflns_number 11107
_diffrn_reflns_point_group_measured_fraction_full 0.998
_diffrn_reflns_point_group_measured_fraction_max 0.887
_diffrn_reflns_theta_full 25.242
_diffrn_reflns_theta_max 29.367
_diffrn_reflns_theta_min 3.621
_exptl_absorpt_coefficient_mu 0.082
_exptl_absorpt_correction_type none
_exptl_crystal_colour 'clear light colourless'
_exptl_crystal_colour_lustre clear
_exptl_crystal_colour_modifier light
_exptl_crystal_colour_primary colourless
_exptl_crystal_density_diffrn 1.265
_exptl_crystal_description plate
_exptl_crystal_F_000 616
_exptl_crystal_size_max 0.3
_exptl_crystal_size_mid 0.2
_exptl_crystal_size_min 0.2
_refine_diff_density_max 0.188
_refine_diff_density_min -0.187
_refine_diff_density_rms 0.044
_refine_ls_extinction_method none
_refine_ls_goodness_of_fit_ref 1.053
_refine_ls_hydrogen_treatment constr
_refine_ls_matrix_type full
_refine_ls_number_parameters 201
_refine_ls_number_reflns 3737
_refine_ls_number_restraints 0
_refine_ls_restrained_S_all 1.053
_refine_ls_R_factor_all 0.0951
_refine_ls_R_factor_gt 0.0555
_refine_ls_shift/su_max 0.000
_refine_ls_shift/su_mean 0.000
_refine_ls_structure_factor_coef Fsqd
_refine_ls_weighting_details 'w=1/[\s^2^(Fo^2^)+(0.0472P)^2^+0.3378P] where P=(Fo^2^+2Fc^2^)/3'
_refine_ls_weighting_scheme calc
_refine_ls_wR_factor_gt 0.1125
_refine_ls_wR_factor_ref 0.1343
_reflns_Friedel_coverage 0.000
_reflns_number_gt 2394
_reflns_number_total 3737
_reflns_threshold_expression 'I > 2\s(I)'
_cod_data_source_file jo0c01643_si_003.cif
_cod_data_source_block 2
_cod_depositor_comments 'Adding full bibliography for 4038763--4038764.cif.'
_cod_database_code 4038764
_shelx_shelxl_version_number 2018/1
_shelx_space_group_comment
;
The symmetry employed for this shelxl refinement is uniquely defined
by the following loop, which should always be used as a source of
symmetry information in preference to the above space-group names.
They are only intended as comments.
;
_shelx_estimated_absorpt_t_max 0.984
_shelx_estimated_absorpt_t_min 0.976
_olex2_refinement_description
;
1. Fixed Uiso
 At 1.2 times of:
  All C(H) groups, All C(H,H) groups
 At 1.5 times of:
  All C(H,H,H) groups
2.a Secondary CH2 refined with riding coordinates:
 C15(H15A,H15B)
2.b Aromatic/amide H refined with riding coordinates:
 C1(H1), C2(H2), C3(H3), C5(H5), C6(H6), C8(H8), C9(H9), C11(H11), C12(H12)
2.c Idealised Me refined as rotating group:
 C17(H17A,H17B,H17C), C18(H18A,H18B,H18C)
;
_olex2_submission_special_instructions 'No special instructions were received'

loop_
_space_group_symop_operation_xyz
'x, y, z'
'-x+1/2, y+1/2, -z+1/2'
'-x, -y, -z'
'x-1/2, -y-1/2, z-1/2'

loop_
_atom_site_label
_atom_site_type_symbol
_atom_site_fract_x
_atom_site_fract_y
_atom_site_fract_z
_atom_site_U_iso_or_equiv
_atom_site_adp_type
_atom_site_occupancy
_atom_site_site_symmetry_order
_atom_site_calc_flag
_atom_site_refinement_flags_posn
_atom_site_refinement_flags_adp
_atom_site_refinement_flags_occupancy
_atom_site_disorder_assembly
_atom_site_disorder_group
O1 O 0.7914(3) 0.41102(6) 0.44934(16) 0.0693(4) Uani 1 1 d . . . . .
O2 O 0.5477(2) 0.34040(5) 0.63710(13) 0.0527(4) Uani 1 1 d . . . . .
N1 N 0.0240(3) 0.28326(9) 0.5792(2) 0.0864(7) Uani 1 1 d . . . . .
C1 C 0.7195(4) 0.65152(7) 1.1029(2) 0.0555(5) Uani 1 1 d . . . . .
H1 H 0.723925 0.678308 1.163166 0.067 Uiso 1 1 calc R U . . .
C2 C 0.9165(4) 0.62473(7) 1.1054(2) 0.0541(5) Uani 1 1 d . . . . .
H2 H 1.055039 0.633250 1.168180 0.065 Uiso 1 1 calc R U . . .
C3 C 0.9116(3) 0.58509(7) 1.01551(19) 0.0473(5) Uani 1 1 d . . . . .
H3 H 1.047251 0.567388 1.017640 0.057 Uiso 1 1 calc R U . . .
C4 C 0.7061(3) 0.57139(6) 0.92200(17) 0.0370(4) Uani 1 1 d . . . . .
C5 C 0.5083(3) 0.59888(7) 0.92159(19) 0.0454(4) Uani 1 1 d . . . . .
H5 H 0.368522 0.590365 0.860094 0.054 Uiso 1 1 calc R U . . .
C6 C 0.5151(3) 0.63863(7) 1.0107(2) 0.0554(5) Uani 1 1 d . . . . .
H6 H 0.380641 0.656807 1.008412 0.067 Uiso 1 1 calc R U . . .
C7 C 0.6985(3) 0.52954(6) 0.82407(18) 0.0364(4) Uani 1 1 d . . . . .
C8 C 0.8681(3) 0.52427(6) 0.75117(19) 0.0410(4) Uani 1 1 d . . . . .
H8 H 0.990007 0.547114 0.765868 0.049 Uiso 1 1 calc R U . . .
C9 C 0.8598(3) 0.48608(6) 0.65789(19) 0.0426(4) Uani 1 1 d . . . . .
H9 H 0.973788 0.483703 0.608894 0.051 Uiso 1 1 calc R U . . .
C10 C 0.6816(3) 0.45086(6) 0.63618(18) 0.0389(4) Uani 1 1 d . . . . .
C11 C 0.5134(3) 0.45537(6) 0.70948(19) 0.0421(4) Uani 1 1 d . . . . .
H11 H 0.394404 0.431865 0.696784 0.051 Uiso 1 1 calc R U . . .
C12 C 0.5199(3) 0.49430(6) 0.80112(19) 0.0409(4) Uani 1 1 d . . . . .
H12 H 0.403571 0.497109 0.848304 0.049 Uiso 1 1 calc R U . . .
C13 C 0.6735(3) 0.41090(7) 0.5329(2) 0.0453(4) Uani 1 1 d . . . . .
C14 C 0.5176(3) 0.36534(6) 0.53365(19) 0.0422(4) Uani 1 1 d . . . . .
C15 C 0.3403(4) 0.35500(7) 0.4019(2) 0.0529(5) Uani 1 1 d . . . . .
H15A H 0.412486 0.360570 0.325839 0.063 Uiso 1 1 calc R U . . .
H15B H 0.217276 0.379579 0.393137 0.063 Uiso 1 1 calc R U . . .
C16 C 0.2289(3) 0.30328(6) 0.38324(18) 0.0439(4) Uani 1 1 d . . . . .
C17 C 0.4074(4) 0.26275(8) 0.3816(3) 0.0737(7) Uani 1 1 d . . . . .
H17A H 0.523991 0.263175 0.467702 0.111 Uiso 1 1 calc R U . . .
H17B H 0.478847 0.268815 0.306569 0.111 Uiso 1 1 calc R U . . .
H17C H 0.332338 0.230629 0.369390 0.111 Uiso 1 1 calc R U . . .
C18 C 0.0377(5) 0.30336(10) 0.2474(2) 0.0813(8) Uani 1 1 d . . . . .
H18A H -0.036444 0.271149 0.234187 0.122 Uiso 1 1 calc R U . . .
H18B H 0.105302 0.310340 0.171254 0.122 Uiso 1 1 calc R U . . .
H18C H -0.075162 0.328649 0.251757 0.122 Uiso 1 1 calc R U . . .
C19 C 0.1174(3) 0.29286(7) 0.4959(2) 0.0508(5) Uani 1 1 d . . . . .

loop_
_atom_site_aniso_label
_atom_site_aniso_U_11
_atom_site_aniso_U_22
_atom_site_aniso_U_33
_atom_site_aniso_U_23
_atom_site_aniso_U_13
_atom_site_aniso_U_12
O1 0.0821(10) 0.0690(10) 0.0704(10) -0.0154(8) 0.0445(9) -0.0206(8)
O2 0.0635(8) 0.0501(7) 0.0412(8) 0.0042(6) 0.0065(6) -0.0073(6)
N1 0.0707(12) 0.1276(19) 0.0664(14) 0.0086(13) 0.0274(11) -0.0197(12)
C1 0.0731(13) 0.0500(11) 0.0459(12) -0.0071(9) 0.0195(10) -0.0099(10)
C2 0.0585(11) 0.0522(11) 0.0435(11) 0.0018(9) -0.0028(9) -0.0134(9)
C3 0.0431(9) 0.0445(10) 0.0493(11) 0.0074(9) 0.0022(8) -0.0006(8)
C4 0.0394(8) 0.0345(8) 0.0369(9) 0.0051(7) 0.0087(7) -0.0039(7)
C5 0.0396(9) 0.0480(10) 0.0488(11) -0.0042(8) 0.0115(8) -0.0042(8)
C6 0.0546(11) 0.0542(12) 0.0609(13) -0.0092(10) 0.0207(10) -0.0003(9)
C7 0.0338(8) 0.0327(8) 0.0416(10) 0.0057(7) 0.0070(7) -0.0004(6)
C8 0.0330(8) 0.0368(9) 0.0538(11) 0.0027(8) 0.0118(8) -0.0072(7)
C9 0.0387(8) 0.0417(9) 0.0511(11) 0.0045(8) 0.0184(8) -0.0025(7)
C10 0.0393(8) 0.0354(8) 0.0424(10) 0.0043(8) 0.0109(7) -0.0012(7)
C11 0.0378(8) 0.0383(9) 0.0514(11) -0.0007(8) 0.0130(8) -0.0090(7)
C12 0.0367(8) 0.0394(9) 0.0499(11) 0.0006(8) 0.0172(8) -0.0045(7)
C13 0.0471(9) 0.0456(10) 0.0454(11) 0.0008(8) 0.0156(8) -0.0042(8)
C14 0.0489(9) 0.0396(9) 0.0399(10) -0.0022(8) 0.0145(8) -0.0013(8)
C15 0.0660(12) 0.0467(11) 0.0418(11) 0.0058(8) 0.0055(9) -0.0098(9)
C16 0.0529(10) 0.0450(10) 0.0332(9) -0.0012(8) 0.0093(8) -0.0069(8)
C17 0.0875(15) 0.0582(13) 0.0839(17) -0.0203(12) 0.0374(13) 0.0030(11)
C18 0.0901(17) 0.0960(18) 0.0454(13) 0.0019(12) -0.0067(12) -0.0300(14)
C19 0.0466(10) 0.0584(12) 0.0455(12) 0.0017(9) 0.0077(9) -0.0056(9)

loop_
_atom_type_symbol
_atom_type_description
_atom_type_scat_dispersion_real
_atom_type_scat_dispersion_imag
_atom_type_scat_source
C C 0.0033 0.0016 'International Tables Vol C Tables 4.2.6.8 and 6.1.1.4'
H H 0.0000 0.0000 'International Tables Vol C Tables 4.2.6.8 and 6.1.1.4'
N N 0.0061 0.0033 'International Tables Vol C Tables 4.2.6.8 and 6.1.1.4'
O O 0.0106 0.0060 'International Tables Vol C Tables 4.2.6.8 and 6.1.1.4'

loop_
_geom_angle_atom_site_label_1
_geom_angle_atom_site_label_2
_geom_angle_atom_site_label_3
_geom_angle
_geom_angle_site_symmetry_1
_geom_angle_site_symmetry_3
_geom_angle_publ_flag
C2 C1 H1 120.2 . . ?
C2 C1 C6 119.58(18) . . ?
C6 C1 H1 120.2 . . ?
C1 C2 H2 119.7 . . ?
C1 C2 C3 120.51(17) . . ?
C3 C2 H2 119.7 . . ?
C2 C3 H3 119.7 . . ?
C2 C3 C4 120.69(17) . . ?
C4 C3 H3 119.7 . . ?
C3 C4 C7 121.36(15) . . ?
C5 C4 C3 117.85(16) . . ?
C5 C4 C7 120.79(14) . . ?
C4 C5 H5 119.4 . . ?
C6 C5 C4 121.13(17) . . ?
C6 C5 H5 119.4 . . ?
C1 C6 C5 120.24(18) . . ?
C1 C6 H6 119.9 . . ?
C5 C6 H6 119.9 . . ?
C8 C7 C4 120.99(14) . . ?
C8 C7 C12 117.92(15) . . ?
C12 C7 C4 121.09(15) . . ?
C7 C8 H8 119.3 . . ?
C9 C8 C7 121.37(15) . . ?
C9 C8 H8 119.3 . . ?
C8 C9 H9 119.8 . . ?
C8 C9 C10 120.35(16) . . ?
C10 C9 H9 119.8 . . ?
C9 C10 C13 119.26(16) . . ?
C11 C10 C9 118.77(16) . . ?
C11 C10 C13 121.94(15) . . ?
C10 C11 H11 119.6 . . ?
C12 C11 C10 120.73(15) . . ?
C12 C11 H11 119.6 . . ?
C7 C12 H12 119.6 . . ?
C11 C12 C7 120.85(16) . . ?
C11 C12 H12 119.6 . . ?
O1 C13 C10 123.52(16) . . ?
O1 C13 C14 117.29(16) . . ?
C10 C13 C14 119.13(16) . . ?
O2 C14 C13 118.83(16) . . ?
O2 C14 C15 125.09(16) . . ?
C15 C14 C13 116.07(15) . . ?
C14 C15 H15A 107.9 . . ?
C14 C15 H15B 107.9 . . ?
C14 C15 C16 117.80(15) . . ?
H15A C15 H15B 107.2 . . ?
C16 C15 H15A 107.9 . . ?
C16 C15 H15B 107.9 . . ?
C15 C16 C18 108.10(16) . . ?
C17 C16 C15 111.30(16) . . ?
C17 C16 C18 110.95(19) . . ?
C19 C16 C15 110.14(15) . . ?
C19 C16 C17 108.86(17) . . ?
C19 C16 C18 107.41(16) . . ?
C16 C17 H17A 109.5 . . ?
C16 C17 H17B 109.5 . . ?
C16 C17 H17C 109.5 . . ?
H17A C17 H17B 109.5 . . ?
H17A C17 H17C 109.5 . . ?
H17B C17 H17C 109.5 . . ?
C16 C18 H18A 109.5 . . ?
C16 C18 H18B 109.5 . . ?
C16 C18 H18C 109.5 . . ?
H18A C18 H18B 109.5 . . ?
H18A C18 H18C 109.5 . . ?
H18B C18 H18C 109.5 . . ?
N1 C19 C16 176.8(2) . . ?

loop_
_geom_bond_atom_site_label_1
_geom_bond_atom_site_label_2
_geom_bond_distance
_geom_bond_site_symmetry_2
_geom_bond_publ_flag
O1 C13 1.213(2) . ?
O2 C14 1.202(2) . ?
N1 C19 1.136(3) . ?
C1 H1 0.9300 . ?
C1 C2 1.366(3) . ?
C1 C6 1.373(3) . ?
C2 H2 0.9300 . ?
C2 C3 1.382(3) . ?
C3 H3 0.9300 . ?
C3 C4 1.389(2) . ?
C4 C5 1.385(2) . ?
C4 C7 1.476(2) . ?
C5 H5 0.9300 . ?
C5 C6 1.377(3) . ?
C6 H6 0.9300 . ?
C7 C8 1.388(2) . ?
C7 C12 1.394(2) . ?
C8 H8 0.9300 . ?
C8 C9 1.372(2) . ?
C9 H9 0.9300 . ?
C9 C10 1.392(2) . ?
C10 C11 1.382(2) . ?
C10 C13 1.474(2) . ?
C11 H11 0.9300 . ?
C11 C12 1.377(2) . ?
C12 H12 0.9300 . ?
C13 C14 1.530(2) . ?
C14 C15 1.491(3) . ?
C15 H15A 0.9700 . ?
C15 H15B 0.9700 . ?
C15 C16 1.522(2) . ?
C16 C17 1.518(3) . ?
C16 C18 1.536(3) . ?
C16 C19 1.464(3) . ?
C17 H17A 0.9600 . ?
C17 H17B 0.9600 . ?
C17 H17C 0.9600 . ?
C18 H18A 0.9600 . ?
C18 H18B 0.9600 . ?
C18 H18C 0.9600 . ?

loop_
_geom_torsion_atom_site_label_1
_geom_torsion_atom_site_label_2
_geom_torsion_atom_site_label_3
_geom_torsion_atom_site_label_4
_geom_torsion
_geom_torsion_site_symmetry_1
_geom_torsion_site_symmetry_2
_geom_torsion_site_symmetry_3
_geom_torsion_site_symmetry_4
_geom_torsion_publ_flag
O1 C13 C14 O2 119.2(2) . . . . ?
O1 C13 C14 C15 -59.7(2) . . . . ?
O2 C14 C15 C16 -15.6(3) . . . . ?
C1 C2 C3 C4 -0.7(3) . . . . ?
C2 C1 C6 C5 0.2(3) . . . . ?
C2 C3 C4 C5 0.4(3) . . . . ?
C2 C3 C4 C7 179.23(17) . . . . ?
C3 C4 C5 C6 0.2(3) . . . . ?
C3 C4 C7 C8 -44.5(2) . . . . ?
C3 C4 C7 C12 136.01(17) . . . . ?
C4 C5 C6 C1 -0.5(3) . . . . ?
C4 C7 C8 C9 -178.66(15) . . . . ?
C4 C7 C12 C11 179.89(15) . . . . ?
C5 C4 C7 C8 134.33(18) . . . . ?
C5 C4 C7 C12 -45.2(2) . . . . ?
C6 C1 C2 C3 0.4(3) . . . . ?
C7 C4 C5 C6 -178.66(17) . . . . ?
C7 C8 C9 C10 -1.3(3) . . . . ?
C8 C7 C12 C11 0.4(2) . . . . ?
C8 C9 C10 C11 0.4(2) . . . . ?
C8 C9 C10 C13 178.54(16) . . . . ?
C9 C10 C11 C12 0.8(3) . . . . ?
C9 C10 C13 O1 -12.0(3) . . . . ?
C9 C10 C13 C14 165.03(15) . . . . ?
C10 C11 C12 C7 -1.2(3) . . . . ?
C10 C13 C14 O2 -58.1(2) . . . . ?
C10 C13 C14 C15 123.05(18) . . . . ?
C11 C10 C13 O1 165.98(18) . . . . ?
C11 C10 C13 C14 -16.9(2) . . . . ?
C12 C7 C8 C9 0.9(2) . . . . ?
C13 C10 C11 C12 -177.26(16) . . . . ?
C13 C14 C15 C16 163.24(17) . . . . ?
C14 C15 C16 C17 -63.2(2) . . . . ?
C14 C15 C16 C18 174.68(19) . . . . ?
C14 C15 C16 C19 57.6(2) . . . . ?
